data_7108271
loop_
_publ_author_name
'Albert C. Fahrenbach'
'Karel J. Hartlieb'
'Chi-Hau Sue'
'Carson J. Bruns'
'Gokhan Barin'
'Subhadeep Basu'
'Mark A. Olson'
'Youssry Y. Botros'
'Abdulaziz Bagabas'
'Nezar H. Khdary'
'J. Fraser Stoddart'

_publ_section_title
;
 Rapid thermally assisted donor-acceptor catenation
;
_journal_name_full Chem.Commun.
_journal_page_first 9141
_journal_paper_doi 10.1039/c2cc34427k
_journal_volume 48
_journal_year 2012
_chemical_formula_moiety 'C36 H31 N7, C28 H40 O10, 4(F6 P), 5(C2 H3 N)'
_chemical_formula_sum 'C74 H86 F24 N12 O10 P4'
_chemical_formula_weight 1883.43
_chemical_name_systematic
;
?
;
_space_group_crystal_system triclinic
_space_group_IT_number 2
_space_group_name_Hall '-P 1'
_space_group_name_H-M_alt 'P -1'
_symmetry_space_group_name_Hall '-P 1'
_symmetry_space_group_name_H-M 'P -1'
_atom_sites_solution_hydrogens geom
_atom_sites_solution_primary direct
_atom_sites_solution_secondary difmap
_audit_creation_date 2012-05-02
_audit_creation_method
;
Olex2 1.2
(compiled May 2 2012 11:17:23, GUI svn.r4217)
;
_cell_angle_alpha 87.017(3)
_cell_angle_beta 81.927(3)
_cell_angle_gamma 60.811(2)
_cell_formula_units_Z 2
_cell_length_a 13.5802(6)
_cell_length_b 13.7732(6)
_cell_length_c 26.2234(11)
_cell_measurement_reflns_used 9904
_cell_measurement_temperature 100(2)
_cell_measurement_theta_max 27.26
_cell_measurement_theta_min 2.35
_cell_volume 4238.9(3)
_computing_cell_refinement 'SAINT V7.23A (Bruker, 2005)'
_computing_data_collection 'APEX2 V2.1-4 (Bruker, 2007)'
_computing_data_reduction 'Bruker SAINT'
_computing_molecular_graphics
;
O. V. Dolomanov, L. J. Bourhis, R. J. Gildea, J. A. K. Howard and H. Puschmann,
OLEX2: a complete structure solution, refinement and analysis program.
J. Appl. Cryst. (2009). 42, 339-341.
;
_computing_publication_material
;
O. V. Dolomanov, L. J. Bourhis, R. J. Gildea, J. A. K. Howard and H. Puschmann,
OLEX2: a complete structure solution, refinement and analysis program.
J. Appl. Cryst. (2009). 42, 339-341.
;
_computing_structure_refinement
;
XL, G.M. Sheldrick, Acta Cryst.
(2008). A64, 112-122
;
_computing_structure_solution
;
XS, G.M. Sheldrick, Acta Cryst.
(2008). A64, 112-122
;
_diffrn_ambient_temperature 100.01
_diffrn_detector_area_resol_mean 8
_diffrn_measured_fraction_theta_full 0.975
_diffrn_measured_fraction_theta_max 0.975
_diffrn_measurement_device_type 'Bruker Kappa APEX CCD area detector'
_diffrn_measurement_method '\w and \f scans'
_diffrn_radiation_monochromator graphite
_diffrn_radiation_type MoK\a
_diffrn_radiation_wavelength 0.71073
_diffrn_reflns_av_R_equivalents 0.0641
_diffrn_reflns_av_unetI/netI 0.0906
_diffrn_reflns_limit_h_max 19
_diffrn_reflns_limit_h_min -19
_diffrn_reflns_limit_k_max 19
_diffrn_reflns_limit_k_min -19
_diffrn_reflns_limit_l_max 36
_diffrn_reflns_limit_l_min -36
_diffrn_reflns_number 99182
_diffrn_reflns_theta_full 30.09
_diffrn_reflns_theta_max 30.09
_diffrn_reflns_theta_min 0.78
_diffrn_source 'sealed tube'
_diffrn_standards_number 0
_exptl_absorpt_coefficient_mu 0.205
_exptl_absorpt_correction_T_max 0.7460
_exptl_absorpt_correction_T_min 0.6846
_exptl_absorpt_correction_type multi-scan
_exptl_absorpt_process_details
;
SADABS-2008/1 (Bruker,2008) was used for absorption correction.
wR2(int) was 0.0667 before and 0.0511 after correction.
The Ratio of minimum to maximum transmission is 0.9177.
The \l/2 correction factor is 0.0015.
;
_exptl_crystal_colour red
_exptl_crystal_colour_primary red
_exptl_crystal_density_diffrn 1.476
_exptl_crystal_density_method 'not measured'
_exptl_crystal_description block
_exptl_crystal_F_000 1940
_exptl_crystal_size_max 0.473
_exptl_crystal_size_mid 0.254
_exptl_crystal_size_min 0.247
_refine_diff_density_max 1.159
_refine_diff_density_min -0.868
_refine_diff_density_rms 0.111
_refine_ls_extinction_method none
_refine_ls_goodness_of_fit_ref 1.206
_refine_ls_hydrogen_treatment constr
_refine_ls_matrix_type full
_refine_ls_number_parameters 1171
_refine_ls_number_reflns 24299
_refine_ls_number_restraints 200
_refine_ls_restrained_S_all 1.251
_refine_ls_R_factor_all 0.2288
_refine_ls_R_factor_gt 0.1198
_refine_ls_shift/su_max 0.000
_refine_ls_shift/su_mean 0.000
_refine_ls_structure_factor_coef Fsqd
_refine_ls_weighting_details 'calc w=1/[\s^2^(Fo^2^)+(0.2000P)^2^+0.0000P] where P=(Fo^2^+2Fc^2^)/3'
_refine_ls_weighting_scheme calc
_refine_ls_wR_factor_gt 0.3430
_refine_ls_wR_factor_ref 0.4082
_reflns_number_gt 10436
_reflns_number_total 24299
_reflns_threshold_expression >2sigma(I)
_cod_data_source_file c2cc34427k.txt
_cod_data_source_block n1835
_cod_database_code 7108271

loop_
_space_group_symop_id
_space_group_symop_operation_xyz
1 'x, y, z'
2 '-x, -y, -z'

loop_
_atom_site_label
_atom_site_type_symbol
_atom_site_fract_x
_atom_site_fract_y
_atom_site_fract_z
_atom_site_U_iso_or_equiv
_atom_site_adp_type
_atom_site_occupancy
_atom_site_symmetry_multiplicity
_atom_site_calc_flag
_atom_site_refinement_flags
_atom_site_disorder_assembly
_atom_site_disorder_group
N1 N 0.6635(3) 0.3100(3) 0.11689(13) 0.0348(8) Uani 1 1 d . A .
N2 N 0.3752(3) 0.2398(3) 0.34451(16) 0.0448(10) Uani 1 1 d . . .
N3 N 0.7718(3) -0.2628(3) 0.36458(14) 0.0383(9) Uani 1 1 d . . .
N4 N 1.0862(3) -0.1800(3) 0.14968(16) 0.0523(12) Uani 1 1 d . . .
N5 N 0.3262(9) 0.0247(9) 0.3417(4) 0.0941(16) Uani 0.622(4) 1 d PU A 1
N6 N 0.3264(9) -0.0550(9) 0.3195(4) 0.0941(16) Uani 0.622(4) 1 d PU A 1
N7 N 0.3145(9) -0.1174(9) 0.2998(4) 0.0941(16) Uani 0.622(4) 1 d PU A 1
N5A N 0.8974(15) 0.2877(14) 0.1355(7) 0.0941(16) Uani 0.378(4) 1 d PU A 2
N6A N 0.9505(15) 0.2908(15) 0.1695(7) 0.0941(16) Uani 0.378(4) 1 d PU A 2
N7A N 0.9825(15) 0.3167(15) 0.2041(7) 0.0941(16) Uani 0.378(4) 1 d PU A 2
C1 C 0.6585(5) 0.3617(4) 0.1600(2) 0.0516(12) Uani 1 1 d . . .
H1 H 0.7011 0.3998 0.1594 0.062 Uiso 1 1 calc R . .
C2 C 0.5938(4) 0.3606(4) 0.20435(19) 0.0468(12) Uani 1 1 d . . .
H2 H 0.5922 0.3968 0.2346 0.056 Uiso 1 1 calc R . .
C3 C 0.5301(3) 0.3067(3) 0.20530(16) 0.0301(9) Uani 1 1 d . . .
C4 C 0.5312(4) 0.2603(3) 0.15845(17) 0.0363(10) Uani 1 1 d . . .
H4 H 0.4845 0.2273 0.1568 0.044 Uiso 1 1 calc R . .
C5 C 0.5987(4) 0.2627(3) 0.11583(18) 0.0381(10) Uani 1 1 d . . .
H5 H 0.5998 0.2300 0.0846 0.046 Uiso 1 1 calc R . .
C6 C 0.4703(3) 0.2891(3) 0.25384(16) 0.0319(9) Uani 1 1 d . . .
C7 C 0.4958(4) 0.3054(3) 0.30131(16) 0.0386(10) Uani 1 1 d . . .
H7 H 0.5468 0.3335 0.3028 0.046 Uiso 1 1 calc R . .
C8 C 0.4463(4) 0.2803(4) 0.34615(18) 0.0436(11) Uani 1 1 d . . .
H8 H 0.4631 0.2921 0.3785 0.052 Uiso 1 1 calc R . .
C9 C 0.3485(4) 0.2273(4) 0.29829(19) 0.0454(11) Uani 1 1 d . . .
H9 H 0.2968 0.1998 0.2973 0.054 Uiso 1 1 calc R . .
C10 C 0.3927(4) 0.2525(3) 0.25385(18) 0.0374(10) Uani 1 1 d . . .
H10 H 0.3701 0.2450 0.2223 0.045 Uiso 1 1 calc R . .
C11 C 0.3330(5) 0.2019(4) 0.39222(19) 0.0536(14) Uani 1 1 d . . .
H11A H 0.2579 0.2093 0.3890 0.064 Uiso 1 1 calc R . .
H11B H 0.3237 0.2488 0.4218 0.064 Uiso 1 1 calc R . .
C12 C 0.4160(4) 0.0829(4) 0.40121(19) 0.0461(12) Uani 1 1 d . A .
C13 C 0.5003(5) 0.0548(4) 0.43168(18) 0.0482(12) Uani 1 1 d . . .
H13 H 0.5009 0.1121 0.4501 0.058 Uiso 1 1 calc R . .
C14 C 0.5836(4) -0.0530(4) 0.43632(18) 0.0456(11) Uani 1 1 d . . .
H14 H 0.6408 -0.0696 0.4576 0.055 Uiso 1 1 calc R . .
C15 C 0.5839(4) -0.1375(4) 0.40969(17) 0.0407(11) Uani 1 1 d . . .
C16 C 0.4976(4) -0.1124(4) 0.38109(18) 0.0450(11) Uani 1 1 d . A .
H16 H 0.4962 -0.1707 0.3640 0.054 Uiso 1 1 calc R . .
C17 C 0.4132(4) -0.0047(4) 0.37662(19) 0.0466(12) Uani 1 1 d . . .
H17 H 0.3533 0.0108 0.3572 0.056 Uiso 0.463(7) 1 calc PR A 2
C18 C 0.6850(4) -0.2543(4) 0.40824(18) 0.0458(11) Uani 1 1 d . . .
H18A H 0.7177 -0.2694 0.4411 0.055 Uiso 1 1 calc R . .
H18B H 0.6603 -0.3097 0.4035 0.055 Uiso 1 1 calc R . .
C19 C 0.7693(4) -0.2953(4) 0.31802(19) 0.0465(12) Uani 1 1 d . . .
H19 H 0.7182 -0.3219 0.3138 0.056 Uiso 1 1 calc R . .
C20 C 0.8393(4) -0.2910(4) 0.27632(18) 0.0423(11) Uani 1 1 d . . .
H20 H 0.8374 -0.3164 0.2437 0.051 Uiso 1 1 calc R . .
C21 C 0.9128(3) -0.2505(3) 0.28062(16) 0.0336(9) Uani 1 1 d . . .
C22 C 0.9162(4) -0.2203(4) 0.33021(17) 0.0422(11) Uani 1 1 d . . .
H22 H 0.9677 -0.1949 0.3357 0.051 Uiso 1 1 calc R . .
C23 C 0.8440(4) -0.2278(4) 0.37139(18) 0.0441(11) Uani 1 1 d . . .
H23 H 0.8465 -0.2073 0.4050 0.053 Uiso 1 1 calc R . .
C24 C 0.9791(4) -0.2319(3) 0.23507(16) 0.0391(11) Uani 1 1 d . . .
C25 C 0.9823(4) -0.2672(4) 0.18671(17) 0.0443(12) Uani 1 1 d . . .
H25 H 0.9477 -0.3113 0.1824 0.053 Uiso 1 1 calc R . .
C26 C 1.0348(5) -0.2398(4) 0.1444(2) 0.0563(15) Uani 1 1 d . . .
H26 H 1.0346 -0.2635 0.1111 0.068 Uiso 1 1 calc R . .
C27 C 1.0894(4) -0.1487(4) 0.19594(19) 0.0493(13) Uani 1 1 d . . .
H27 H 1.1285 -0.1083 0.1992 0.059 Uiso 1 1 calc R . .
C28 C 1.0369(4) -0.1736(4) 0.23973(19) 0.0438(11) Uani 1 1 d . . .
H28 H 1.0403 -0.1510 0.2728 0.053 Uiso 1 1 calc R . .
C29 C 1.1295(4) -0.1417(5) 0.1027(2) 0.0675(19) Uani 1 1 d . . .
H29A H 1.1486 -0.1933 0.0735 0.081 Uiso 1 1 calc R . .
H29B H 1.1993 -0.1398 0.1081 0.081 Uiso 1 1 calc R . .
C30 C 1.0379(4) -0.0260(4) 0.09090(19) 0.0487(13) Uani 1 1 d . . .
C31 C 1.0315(4) 0.0654(5) 0.1123(2) 0.0631(16) Uani 1 1 d . A .
H31 H 1.0884 0.0574 0.1322 0.076 Uiso 1 1 calc R . .
C32 C 0.9396(5) 0.1725(4) 0.1049(2) 0.0542(13) Uani 1 1 d . . .
H32 H 0.9357 0.2366 0.1190 0.065 Uiso 0.537(7) 1 calc PR A 1
C33 C 0.8558(4) 0.1832(3) 0.07699(17) 0.0365(10) Uani 1 1 d . A .
C34 C 0.8663(4) 0.0890(4) 0.05456(17) 0.0392(10) Uani 1 1 d . . .
H34 H 0.8115 0.0961 0.0336 0.047 Uiso 1 1 calc R A .
C35 C 0.9551(4) -0.0147(4) 0.06233(17) 0.0446(12) Uani 1 1 d . A .
H35 H 0.9594 -0.0788 0.0480 0.054 Uiso 1 1 calc R . .
C36 C 0.7527(4) 0.2933(4) 0.07230(18) 0.0403(10) Uani 1 1 d . . .
H36A H 0.7233 0.2956 0.0395 0.048 Uiso 1 1 calc R A .
H36B H 0.7726 0.3535 0.0722 0.048 Uiso 1 1 calc R . .
O1 O 0.7266(3) -0.0125(3) 0.13505(13) 0.0516(9) Uani 1 1 d . . .
O2 O 0.6334(3) 0.0493(2) 0.04079(12) 0.0485(9) Uani 1 1 d . . .
O3 O 0.6326(2) 0.2284(2) -0.01710(11) 0.0354(7) Uani 1 1 d . . .
O4 O 0.4184(2) 0.4066(2) 0.02198(11) 0.0376(7) Uani 1 1 d . . .
O5 O 0.2857(3) 0.5036(3) 0.11831(13) 0.0460(8) Uani 1 1 d . . .
O6 O 0.1542(3) 0.5438(3) 0.32844(14) 0.0611(11) Uani 1 1 d . . .
O7 O 0.2070(3) 0.4554(3) 0.42349(13) 0.0555(10) Uani 1 1 d . . .
O8 O 0.4075(4) 0.3519(3) 0.47764(14) 0.0623(10) Uani 1 1 d . . .
O9 O 0.6368(3) 0.2138(3) 0.42623(13) 0.0570(9) Uani 1 1 d . . .
O10 O 0.7014(3) 0.0566(3) 0.34259(13) 0.0488(8) Uani 1 1 d . . .
C37 C 0.7168(4) 0.0031(3) 0.18734(18) 0.0401(11) Uani 1 1 d . . .
C38 C 0.7835(4) 0.0445(4) 0.2024(2) 0.0465(12) Uani 1 1 d . . .
H38 H 0.8316 0.0594 0.1772 0.056 Uiso 1 1 calc R . .
C39 C 0.7804(4) 0.0640(4) 0.2531(2) 0.0456(12) Uani 1 1 d . . .
H39 H 0.8258 0.0929 0.2630 0.055 Uiso 1 1 calc R . .
C40 C 0.7102(4) 0.0414(4) 0.29079(19) 0.0439(11) Uani 1 1 d . . .
C41 C 0.6455(4) -0.0004(3) 0.27535(19) 0.0412(11) Uani 1 1 d . . .
H41 H 0.5979 -0.0160 0.3005 0.049 Uiso 1 1 calc R . .
C42 C 0.6481(4) -0.0201(3) 0.2239(2) 0.0449(12) Uani 1 1 d . . .
H42 H 0.6031 -0.0493 0.2139 0.054 Uiso 1 1 calc R . .
C43 C 0.6567(5) -0.0517(4) 0.1180(2) 0.0545(14) Uani 1 1 d . . .
H43A H 0.5754 0.0004 0.1293 0.065 Uiso 1 1 calc R . .
H43B H 0.6755 -0.1257 0.1324 0.065 Uiso 1 1 calc R . .
C44 C 0.6796(5) -0.0592(4) 0.0608(2) 0.0538(14) Uani 1 1 d . . .
H44A H 0.7627 -0.1006 0.0497 0.065 Uiso 1 1 calc R . .
H44B H 0.6447 -0.0997 0.0476 0.065 Uiso 1 1 calc R . .
C45 C 0.6539(5) 0.0457(4) -0.0134(2) 0.0538(13) Uani 1 1 d . . .
H45A H 0.6303 -0.0041 -0.0273 0.065 Uiso 1 1 calc R . .
H45B H 0.7361 0.0166 -0.0250 0.065 Uiso 1 1 calc R . .
C46 C 0.5867(4) 0.1622(4) -0.03292(18) 0.0443(11) Uani 1 1 d . . .
H46A H 0.5925 0.1606 -0.0710 0.053 Uiso 1 1 calc R . .
H46B H 0.5055 0.1943 -0.0185 0.053 Uiso 1 1 calc R . .
C47 C 0.5862(4) 0.3364(3) -0.03995(17) 0.0370(10) Uani 1 1 d . . .
H47A H 0.6121 0.3271 -0.0775 0.044 Uiso 1 1 calc R . .
H47B H 0.6167 0.3797 -0.0255 0.044 Uiso 1 1 calc R . .
C48 C 0.4583(4) 0.4015(4) -0.03151(17) 0.0382(10) Uani 1 1 d . . .
H48A H 0.4325 0.4777 -0.0446 0.046 Uiso 1 1 calc R . .
H48B H 0.4267 0.3654 -0.0507 0.046 Uiso 1 1 calc R . .
C49 C 0.2977(4) 0.4567(4) 0.0310(2) 0.0482(12) Uani 1 1 d . . .
H49A H 0.2717 0.4219 0.0078 0.058 Uiso 1 1 calc R . .
H49B H 0.2638 0.5369 0.0232 0.058 Uiso 1 1 calc R . .
C50 C 0.2584(4) 0.4433(4) 0.0855(2) 0.0470(12) Uani 1 1 d . . .
H50A H 0.1752 0.4718 0.0902 0.056 Uiso 1 1 calc R . .
H50B H 0.2961 0.3636 0.0943 0.056 Uiso 1 1 calc R . .
C51 C 0.2496(4) 0.5064(3) 0.1699(2) 0.0426(11) Uani 1 1 d . . .
C52 C 0.2864(4) 0.5590(4) 0.2006(2) 0.0451(12) Uani 1 1 d . . .
H52 H 0.3347 0.5874 0.1854 0.054 Uiso 1 1 calc R . .
C53 C 0.2527(4) 0.5693(4) 0.2522(2) 0.0472(12) Uani 1 1 d . . .
H53 H 0.2772 0.6059 0.2729 0.057 Uiso 1 1 calc R . .
C54 C 0.1838(4) 0.5277(4) 0.2750(2) 0.0447(12) Uani 1 1 d . . .
C55 C 0.1477(4) 0.4744(4) 0.2449(2) 0.0499(13) Uani 1 1 d . . .
H55 H 0.1000 0.4455 0.2604 0.060 Uiso 1 1 calc R . .
C56 C 0.1812(4) 0.4632(4) 0.1921(2) 0.0454(12) Uani 1 1 d . . .
H56 H 0.1572 0.4261 0.1714 0.054 Uiso 1 1 calc R . .
C57 C 0.1014(5) 0.4853(5) 0.3558(2) 0.0628(15) Uani 1 1 d . . .
H57A H 0.1452 0.4056 0.3457 0.075 Uiso 1 1 calc R . .
H57B H 0.0234 0.5152 0.3469 0.075 Uiso 1 1 calc R . .
C58 C 0.0968(6) 0.4976(6) 0.4120(2) 0.079(2) Uani 1 1 d . . .
H58A H 0.0510 0.5771 0.4225 0.095 Uiso 1 1 calc R . .
H58B H 0.0607 0.4566 0.4310 0.095 Uiso 1 1 calc R . .
C59 C 0.2125(6) 0.4619(5) 0.4764(2) 0.073(2) Uani 1 1 d . . .
H59A H 0.2074 0.3989 0.4940 0.087 Uiso 1 1 calc R . .
H59B H 0.1461 0.5315 0.4912 0.087 Uiso 1 1 calc R . .
C60 C 0.3151(6) 0.4598(5) 0.4866(2) 0.0698(17) Uani 1 1 d . . .
H60A H 0.3292 0.5127 0.4640 0.084 Uiso 1 1 calc R . .
H60B H 0.3064 0.4828 0.5228 0.084 Uiso 1 1 calc R . .
C61 C 0.5101(6) 0.3509(6) 0.4877(3) 0.079(2) Uani 1 1 d . . .
H61A H 0.5001 0.3755 0.5237 0.095 Uiso 1 1 calc R . .
H61B H 0.5226 0.4044 0.4648 0.095 Uiso 1 1 calc R . .
C62 C 0.6102(6) 0.2410(6) 0.4794(3) 0.0789(19) Uani 1 1 d . . .
H62A H 0.6754 0.2408 0.4922 0.095 Uiso 1 1 calc R . .
H62B H 0.5949 0.1849 0.4986 0.095 Uiso 1 1 calc R . .
C63 C 0.7432(5) 0.1164(5) 0.4150(2) 0.0670(16) Uani 1 1 d . . .
H63A H 0.7400 0.0521 0.4322 0.080 Uiso 1 1 calc R . .
H63B H 0.8030 0.1255 0.4284 0.080 Uiso 1 1 calc R . .
C64 C 0.7722(5) 0.0951(5) 0.3585(2) 0.0619(15) Uani 1 1 d . . .
H64A H 0.7597 0.1644 0.3405 0.074 Uiso 1 1 calc R . .
H64B H 0.8532 0.0385 0.3501 0.074 Uiso 1 1 calc R . .
P1 P -0.09102(14) 0.83430(14) 0.51432(6) 0.0610(4) Uani 1 1 d . . .
F1 F 0.0245(5) 0.7264(3) 0.5043(2) 0.1207(17) Uani 1 1 d . . .
F2 F -0.2124(4) 0.9473(5) 0.5250(2) 0.137(2) Uani 1 1 d . . .
F3 F -0.0816(3) 0.8682(4) 0.45626(15) 0.0911(12) Uani 1 1 d . . .
F4 F -0.1592(5) 0.7753(5) 0.50000(16) 0.1254(16) Uani 1 1 d . . .
F5 F -0.1091(5) 0.8082(6) 0.57185(16) 0.145(2) Uani 1 1 d . . .
F6 F -0.0270(3) 0.8964(4) 0.52858(17) 0.0956(13) Uani 1 1 d . . .
P2 P 0.53102(17) 0.56108(16) 0.34051(7) 0.0758(5) Uani 1 1 d D . .
F7 F 0.5967(5) 0.5505(5) 0.3881(2) 0.0878(7) Uani 0.738(4) 1 d PD B 1
F8 F 0.4757(8) 0.5648(10) 0.2919(3) 0.0878(7) Uani 0.738(4) 1 d PD B 1
F9 F 0.4746(5) 0.4927(5) 0.3715(2) 0.0878(7) Uani 0.738(4) 1 d PD B 1
F10 F 0.4318(5) 0.6715(5) 0.3660(2) 0.0878(7) Uani 0.738(4) 1 d PD B 1
F11 F 0.5914(5) 0.6274(5) 0.3128(2) 0.0878(7) Uani 0.738(4) 1 d PD B 1
F12 F 0.6388(5) 0.4427(5) 0.3169(2) 0.0878(7) Uani 0.738(4) 1 d PD B 1
F7A F 0.5135(15) 0.6322(13) 0.3896(5) 0.0878(7) Uani 0.262(4) 1 d PD B 2
F8A F 0.481(2) 0.570(3) 0.2876(7) 0.0878(7) Uani 0.262(4) 1 d PD B 2
F9A F 0.4138(11) 0.5601(14) 0.3637(6) 0.0878(7) Uani 0.262(4) 1 d PD B 2
F10A F 0.4294(12) 0.6976(10) 0.3348(6) 0.0878(7) Uani 0.262(4) 1 d PD B 2
F11A F 0.6180(14) 0.5923(14) 0.3021(6) 0.0878(7) Uani 0.262(4) 1 d PD B 2
F12A F 0.6201(14) 0.4324(10) 0.3320(7) 0.0878(7) Uani 0.262(4) 1 d PD B 2
P3 P -0.17707(15) 0.57688(15) 0.11820(6) 0.0689(5) Uani 1 1 d D . .
F13 F -0.2116(4) 0.6441(5) 0.17013(15) 0.1260(18) Uani 1 1 d D A .
F14 F -0.1458(4) 0.5205(4) 0.06324(17) 0.1246(19) Uani 1 1 d D A .
F15 F -0.2940(7) 0.5714(8) 0.1292(5) 0.103(3) Uani 0.537(7) 1 d PDU A 1
F16 F -0.2515(10) 0.6848(6) 0.0917(5) 0.106(5) Uani 0.537(7) 1 d PDU A 1
F17 F -0.0614(6) 0.5719(9) 0.1028(4) 0.099(3) Uani 0.537(7) 1 d PDU A 1
F18 F -0.1106(10) 0.4452(7) 0.1374(4) 0.143(5) Uani 0.537(7) 1 d PDU A 1
F15A F -0.2914(11) 0.6746(10) 0.0970(6) 0.107(5) Uani 0.463(7) 1 d PDU A 2
F16A F -0.1318(9) 0.6716(8) 0.0978(3) 0.090(3) Uani 0.463(7) 1 d PDU A 2
F17A F -0.0583(8) 0.5133(8) 0.1341(4) 0.102(4) Uani 0.463(7) 1 d PDU A 2
F18A F -0.2491(13) 0.5234(11) 0.1365(6) 0.141(5) Uani 0.463(7) 1 d PDU A 2
P4 P 0.29153(17) 0.10022(15) 0.16586(7) 0.0770(5) Uani 1 1 d . . .
F19 F 0.2106(4) 0.2013(4) 0.2032(2) 0.1250(19) Uani 1 1 d . C 1
F20 F 0.3819(5) -0.0052(4) 0.13050(17) 0.1156(16) Uani 1 1 d . C 1
F21 F 0.3699(4) 0.0510(3) 0.20940(15) 0.0874(11) Uani 1 1 d . C 1
F22 F 0.2210(4) 0.0379(4) 0.19031(17) 0.1035(13) Uani 1 1 d . C 1
F23 F 0.2206(5) 0.1427(4) 0.1199(2) 0.1405(18) Uani 1 1 d . C 1
F24 F 0.3594(3) 0.1633(3) 0.14366(14) 0.0793(10) Uani 1 1 d . C 1
N8 N 0.0744(6) -0.1022(10) 0.3512(3) 0.151(4) Uani 1 1 d . D .
C65 C 0.1204(7) -0.1250(10) 0.3850(3) 0.117(3) Uani 1 1 d . . .
C66 C 0.1850(7) -0.1577(9) 0.4282(3) 0.114(3) Uani 1 1 d . D 1
H66A H 0.2413 -0.2369 0.4247 0.172 Uiso 1 1 calc R D 1
H66B H 0.1334 -0.1445 0.4603 0.172 Uiso 1 1 calc R D 1
H66C H 0.2240 -0.1139 0.4288 0.172 Uiso 1 1 calc R D 1
N9 N 0.8594(6) 0.4891(5) 0.3874(3) 0.094(2) Uani 1 1 d . . .
C67 C 0.8497(7) 0.4102(6) 0.3894(3) 0.080(2) Uani 1 1 d . . .
C68 C 0.8353(8) 0.3125(6) 0.3952(3) 0.100(3) Uani 1 1 d . . .
H68A H 0.8353 0.2860 0.3612 0.151 Uiso 1 1 calc R . .
H68B H 0.7629 0.3314 0.4166 0.151 Uiso 1 1 calc R . .
H68C H 0.8981 0.2539 0.4117 0.151 Uiso 1 1 calc R . .
N10 N 0.3540(4) 0.7605(4) 0.16899(19) 0.0624(12) Uani 1 1 d . . .
C69 C 0.4215(5) 0.7649(5) 0.1876(2) 0.0557(13) Uani 1 1 d . . .
C70 C 0.5102(6) 0.7752(7) 0.2085(3) 0.093(2) Uani 1 1 d . . .
H70A H 0.5680 0.7705 0.1803 0.140 Uiso 1 1 calc R . .
H70B H 0.5455 0.7149 0.2326 0.140 Uiso 1 1 calc R . .
H70C H 0.4766 0.8470 0.2266 0.140 Uiso 1 1 calc R . .
N11 N 0.0472(4) 0.7071(4) 0.01938(17) 0.0559(12) Uani 1 1 d . . .
C71 C -0.0137(4) 0.6960(4) -0.0019(2) 0.0495(13) Uani 1 1 d . . .
C72 C -0.0942(5) 0.6846(5) -0.0293(2) 0.0654(16) Uani 1 1 d . . .
H72A H -0.1335 0.7513 -0.0495 0.098 Uiso 1 1 calc R . .
H72B H -0.1500 0.6757 -0.0044 0.098 Uiso 1 1 calc R . .
H72C H -0.0530 0.6193 -0.0524 0.098 Uiso 1 1 calc R . .
N12 N 0.8716(14) 0.2495(13) 0.2415(6) 0.150(5) Uani 0.622(4) 1 d PU A 1
C73 C 0.8882(16) 0.3195(16) 0.2442(5) 0.128(5) Uani 0.622(4) 1 d PU A 1
C74 C 0.9159(17) 0.3924(18) 0.2488(6) 0.158(6) Uani 0.622(4) 1 d PU A 1
H74A H 0.9352 0.4153 0.2145 0.237 Uiso 0.622(4) 1 calc PR A 1
H74B H 0.9820 0.3622 0.2675 0.237 Uiso 0.622(4) 1 calc PR A 1
H74C H 0.8522 0.4567 0.2678 0.237 Uiso 0.622(4) 1 calc PR A 1
N12A N 0.0978(11) 0.2534(13) 0.3097(5) 0.075(4) Uani 0.378(4) 1 d PDU A 2
C73A C 0.092(2) 0.1733(17) 0.3089(8) 0.125(8) Uani 0.378(4) 1 d PDU A 2
C74A C 0.078(3) 0.083(2) 0.2897(11) 0.208(12) Uani 0.378(4) 1 d PDU A 2
H74D H -0.0032 0.1099 0.2886 0.313 Uiso 0.378(4) 1 calc PR A 2
H74E H 0.1074 0.0199 0.3127 0.313 Uiso 0.378(4) 1 calc PR A 2
H74F H 0.1194 0.0605 0.2550 0.313 Uiso 0.378(4) 1 calc PR A 2

loop_
_atom_site_aniso_label
_atom_site_aniso_U_11
_atom_site_aniso_U_22
_atom_site_aniso_U_33
_atom_site_aniso_U_23
_atom_site_aniso_U_13
_atom_site_aniso_U_12
N1 0.048(2) 0.0239(15) 0.0300(19) 0.0016(14) -0.0040(15) -0.0162(15)
N2 0.043(2) 0.0333(18) 0.043(2) -0.0032(16) 0.0126(18) -0.0110(16)
N3 0.047(2) 0.0354(18) 0.031(2) 0.0043(15) -0.0009(16) -0.0199(16)
N4 0.032(2) 0.042(2) 0.044(3) 0.0133(19) 0.0080(17) 0.0070(17)
N5 0.107(4) 0.102(4) 0.082(4) -0.010(3) -0.007(3) -0.057(3)
N6 0.107(4) 0.102(4) 0.082(4) -0.010(3) -0.007(3) -0.057(3)
N7 0.107(4) 0.102(4) 0.082(4) -0.010(3) -0.007(3) -0.057(3)
N5A 0.107(4) 0.102(4) 0.082(4) -0.010(3) -0.007(3) -0.057(3)
N6A 0.107(4) 0.102(4) 0.082(4) -0.010(3) -0.007(3) -0.057(3)
N7A 0.107(4) 0.102(4) 0.082(4) -0.010(3) -0.007(3) -0.057(3)
C1 0.080(3) 0.050(3) 0.043(3) -0.005(2) 0.003(3) -0.048(3)
C2 0.074(3) 0.044(2) 0.035(3) -0.009(2) 0.001(2) -0.040(2)
C3 0.036(2) 0.0185(16) 0.030(2) -0.0002(15) -0.0068(16) -0.0076(15)
C4 0.036(2) 0.035(2) 0.034(2) -0.0045(18) -0.0047(18) -0.0128(18)
C5 0.039(2) 0.031(2) 0.037(2) -0.0032(18) -0.0072(19) -0.0099(18)
C6 0.033(2) 0.0202(17) 0.036(2) 0.0003(16) -0.0025(17) -0.0076(15)
C7 0.051(2) 0.036(2) 0.028(2) 0.0023(17) -0.0051(19) -0.020(2)
C8 0.055(3) 0.037(2) 0.033(2) -0.0054(19) 0.000(2) -0.018(2)
C9 0.047(3) 0.041(2) 0.044(3) -0.004(2) -0.001(2) -0.019(2)
C10 0.038(2) 0.032(2) 0.035(2) -0.0018(18) -0.0006(18) -0.0129(18)
C11 0.061(3) 0.047(3) 0.036(3) -0.005(2) 0.016(2) -0.018(2)
C12 0.046(3) 0.044(2) 0.038(3) -0.002(2) 0.017(2) -0.019(2)
C13 0.068(3) 0.048(3) 0.028(2) -0.004(2) 0.008(2) -0.031(2)
C14 0.057(3) 0.052(3) 0.027(2) 0.002(2) 0.006(2) -0.029(2)
C15 0.052(3) 0.045(2) 0.025(2) 0.0039(18) 0.0078(19) -0.027(2)
C16 0.060(3) 0.048(3) 0.038(3) -0.002(2) 0.011(2) -0.039(2)
C17 0.043(2) 0.055(3) 0.043(3) 0.002(2) 0.007(2) -0.028(2)
C18 0.060(3) 0.047(2) 0.032(2) 0.006(2) 0.004(2) -0.031(2)
C19 0.059(3) 0.044(2) 0.041(3) 0.001(2) -0.006(2) -0.028(2)
C20 0.054(3) 0.038(2) 0.029(2) -0.0030(18) -0.006(2) -0.017(2)
C21 0.033(2) 0.0258(18) 0.029(2) 0.0036(16) -0.0046(17) -0.0043(16)
C22 0.038(2) 0.055(3) 0.030(2) 0.000(2) -0.0006(18) -0.021(2)
C23 0.053(3) 0.049(3) 0.028(2) -0.0009(19) -0.003(2) -0.023(2)
C24 0.039(2) 0.0263(19) 0.028(2) 0.0031(17) 0.0002(18) 0.0010(18)
C25 0.049(3) 0.040(2) 0.026(2) 0.0026(19) 0.0010(19) -0.010(2)
C26 0.055(3) 0.041(3) 0.033(3) 0.001(2) 0.008(2) 0.004(2)
C27 0.039(2) 0.049(3) 0.041(3) 0.011(2) 0.001(2) -0.009(2)
C28 0.035(2) 0.038(2) 0.041(3) 0.007(2) 0.0005(19) -0.0062(19)
C29 0.036(3) 0.074(4) 0.047(3) 0.028(3) 0.008(2) 0.003(2)
C30 0.031(2) 0.057(3) 0.043(3) 0.019(2) 0.008(2) -0.015(2)
C31 0.049(3) 0.087(4) 0.067(4) 0.035(3) -0.020(3) -0.043(3)
C32 0.065(3) 0.054(3) 0.063(3) 0.015(2) -0.019(3) -0.043(3)
C33 0.038(2) 0.035(2) 0.035(2) 0.0116(18) -0.0005(18) -0.0189(18)
C34 0.040(2) 0.039(2) 0.031(2) 0.0033(18) 0.0005(18) -0.0154(19)
C35 0.042(2) 0.040(2) 0.028(2) 0.0012(19) 0.0068(19) -0.005(2)
C36 0.048(2) 0.036(2) 0.034(2) 0.0071(18) -0.0006(19) -0.0205(19)
O1 0.062(2) 0.0367(16) 0.046(2) 0.0068(15) 0.0116(16) -0.0213(16)
O2 0.075(2) 0.0298(15) 0.0356(18) -0.0005(13) 0.0081(16) -0.0253(15)
O3 0.0455(16) 0.0263(13) 0.0332(16) 0.0001(12) -0.0039(13) -0.0167(12)
O4 0.0335(15) 0.0370(15) 0.0350(17) 0.0033(13) -0.0025(12) -0.0123(12)
O5 0.0432(17) 0.0417(17) 0.051(2) -0.0001(15) 0.0055(15) -0.0218(14)
O6 0.050(2) 0.053(2) 0.048(2) 0.0166(17) 0.0101(17) -0.0060(17)
O7 0.056(2) 0.0472(18) 0.0354(19) -0.0008(15) 0.0035(16) -0.0056(16)
O8 0.090(3) 0.049(2) 0.044(2) 0.0010(16) -0.0145(19) -0.030(2)
O9 0.085(2) 0.057(2) 0.038(2) 0.0086(16) -0.0178(18) -0.040(2)
O10 0.0524(19) 0.0453(17) 0.048(2) 0.0050(15) -0.0025(16) -0.0244(15)
C37 0.039(2) 0.0227(19) 0.043(3) 0.0077(18) 0.004(2) -0.0065(17)
C38 0.037(2) 0.034(2) 0.052(3) 0.010(2) 0.008(2) -0.0087(19)
C39 0.028(2) 0.035(2) 0.062(3) 0.013(2) -0.002(2) -0.0084(18)
C40 0.040(2) 0.032(2) 0.046(3) 0.009(2) 0.002(2) -0.0104(19)
C41 0.046(2) 0.032(2) 0.043(3) 0.0072(19) 0.001(2) -0.0191(19)
C42 0.046(2) 0.029(2) 0.053(3) 0.010(2) 0.001(2) -0.0155(19)
C43 0.085(4) 0.033(2) 0.045(3) 0.007(2) 0.005(3) -0.033(2)
C44 0.078(3) 0.029(2) 0.047(3) -0.005(2) 0.007(3) -0.023(2)
C45 0.075(3) 0.036(2) 0.044(3) -0.005(2) 0.000(3) -0.024(2)
C46 0.070(3) 0.038(2) 0.032(2) -0.0022(18) -0.001(2) -0.032(2)
C47 0.053(3) 0.0280(19) 0.028(2) 0.0013(16) -0.0003(19) -0.0197(18)
C48 0.046(2) 0.033(2) 0.033(2) 0.0039(17) -0.0101(19) -0.0162(19)
C49 0.037(2) 0.045(2) 0.058(3) 0.016(2) -0.008(2) -0.018(2)
C50 0.037(2) 0.046(2) 0.057(3) 0.008(2) 0.001(2) -0.023(2)
C51 0.028(2) 0.030(2) 0.057(3) 0.007(2) 0.005(2) -0.0076(17)
C52 0.025(2) 0.030(2) 0.071(4) 0.006(2) -0.002(2) -0.0072(17)
C53 0.036(2) 0.034(2) 0.056(3) 0.006(2) -0.005(2) -0.0062(19)
C54 0.028(2) 0.028(2) 0.060(3) 0.004(2) -0.002(2) -0.0005(18)
C55 0.041(2) 0.042(2) 0.055(3) 0.007(2) 0.011(2) -0.016(2)
C56 0.036(2) 0.036(2) 0.055(3) 0.002(2) 0.002(2) -0.0119(19)
C57 0.057(3) 0.062(3) 0.052(3) 0.003(3) -0.001(3) -0.018(3)
C58 0.073(4) 0.084(4) 0.057(4) 0.012(3) 0.010(3) -0.025(4)
C59 0.100(5) 0.044(3) 0.035(3) -0.001(2) 0.013(3) -0.010(3)
C60 0.091(5) 0.054(3) 0.048(3) -0.010(3) -0.006(3) -0.023(3)
C61 0.113(5) 0.084(4) 0.054(4) -0.014(3) -0.019(4) -0.054(4)
C62 0.112(5) 0.086(4) 0.058(4) 0.007(3) -0.028(4) -0.059(4)
C63 0.068(4) 0.063(3) 0.074(4) 0.022(3) -0.027(3) -0.033(3)
C64 0.056(3) 0.064(3) 0.062(4) 0.013(3) -0.011(3) -0.026(3)
P1 0.0716(9) 0.0767(10) 0.0468(9) -0.0013(7) -0.0045(7) -0.0461(8)
F1 0.130(4) 0.070(3) 0.129(4) 0.001(3) -0.033(3) -0.019(3)
F2 0.078(3) 0.172(5) 0.127(4) -0.038(4) 0.015(3) -0.038(3)
F3 0.095(3) 0.118(3) 0.075(3) 0.018(2) -0.014(2) -0.064(2)
F4 0.199(4) 0.204(4) 0.071(3) 0.032(3) -0.045(3) -0.170(4)
F5 0.168(4) 0.302(7) 0.059(3) 0.026(3) -0.029(3) -0.186(4)
F6 0.094(3) 0.113(3) 0.102(3) -0.023(2) -0.002(2) -0.068(2)
P2 0.1107(13) 0.0959(12) 0.0516(10) -0.0112(9) -0.0073(9) -0.0738(11)
F7 0.1078(15) 0.0986(15) 0.0714(14) -0.0011(11) -0.0186(12) -0.0593(12)
F8 0.1078(15) 0.0986(15) 0.0714(14) -0.0011(11) -0.0186(12) -0.0593(12)
F9 0.1078(15) 0.0986(15) 0.0714(14) -0.0011(11) -0.0186(12) -0.0593(12)
F10 0.1078(15) 0.0986(15) 0.0714(14) -0.0011(11) -0.0186(12) -0.0593(12)
F11 0.1078(15) 0.0986(15) 0.0714(14) -0.0011(11) -0.0186(12) -0.0593(12)
F12 0.1078(15) 0.0986(15) 0.0714(14) -0.0011(11) -0.0186(12) -0.0593(12)
F7A 0.1078(15) 0.0986(15) 0.0714(14) -0.0011(11) -0.0186(12) -0.0593(12)
F8A 0.1078(15) 0.0986(15) 0.0714(14) -0.0011(11) -0.0186(12) -0.0593(12)
F9A 0.1078(15) 0.0986(15) 0.0714(14) -0.0011(11) -0.0186(12) -0.0593(12)
F10A 0.1078(15) 0.0986(15) 0.0714(14) -0.0011(11) -0.0186(12) -0.0593(12)
F11A 0.1078(15) 0.0986(15) 0.0714(14) -0.0011(11) -0.0186(12) -0.0593(12)
F12A 0.1078(15) 0.0986(15) 0.0714(14) -0.0011(11) -0.0186(12) -0.0593(12)
P3 0.0778(10) 0.0923(12) 0.0516(9) -0.0018(8) -0.0172(8) -0.0504(9)
F13 0.124(3) 0.259(6) 0.049(2) -0.038(3) 0.008(2) -0.136(4)
F14 0.123(4) 0.106(3) 0.079(3) -0.029(2) -0.046(3) 0.006(3)
F15 0.132(7) 0.075(5) 0.119(8) 0.005(5) -0.005(6) -0.066(5)
F16 0.187(10) 0.033(3) 0.089(6) 0.004(3) 0.000(7) -0.052(5)
F17 0.075(5) 0.131(7) 0.099(7) -0.044(6) 0.024(5) -0.061(5)
F18 0.168(10) 0.079(6) 0.119(7) 0.055(5) -0.013(7) -0.017(6)
F15A 0.154(9) 0.103(9) 0.082(8) 0.000(6) -0.059(7) -0.066(7)
F16A 0.125(7) 0.103(7) 0.074(6) 0.003(5) -0.002(5) -0.083(6)
F17A 0.107(7) 0.092(7) 0.100(7) -0.001(6) -0.071(6) -0.027(6)
F18A 0.253(11) 0.123(8) 0.157(10) 0.063(7) -0.073(10) -0.170(8)
P4 0.1163(12) 0.0764(10) 0.0791(12) 0.0097(9) -0.0417(10) -0.0720(10)
F19 0.099(3) 0.088(3) 0.195(5) -0.028(3) 0.020(3) -0.057(3)
F20 0.215(5) 0.093(3) 0.080(3) -0.011(2) -0.020(3) -0.105(3)
F21 0.118(3) 0.103(3) 0.075(3) 0.004(2) -0.029(2) -0.076(2)
F22 0.157(3) 0.118(3) 0.106(3) 0.039(2) -0.062(3) -0.115(3)
F23 0.193(4) 0.172(4) 0.160(4) 0.097(3) -0.119(3) -0.152(3)
F24 0.105(2) 0.087(2) 0.080(3) 0.0000(19) -0.021(2) -0.070(2)
N8 0.132(5) 0.343(11) 0.056(4) 0.005(5) -0.019(4) -0.174(7)
C65 0.081(5) 0.226(10) 0.068(5) -0.022(6) 0.005(4) -0.094(6)
C66 0.081(5) 0.183(9) 0.076(5) -0.027(6) -0.005(4) -0.060(6)
N9 0.107(5) 0.075(4) 0.093(5) 0.020(3) 0.005(4) -0.046(3)
C67 0.104(5) 0.069(4) 0.072(5) 0.008(3) -0.024(4) -0.043(4)
C68 0.119(6) 0.070(4) 0.124(7) 0.020(4) -0.040(5) -0.051(4)
N10 0.074(3) 0.078(3) 0.055(3) 0.009(2) -0.011(2) -0.052(3)
C69 0.071(3) 0.062(3) 0.050(3) 0.013(2) -0.015(3) -0.044(3)
C70 0.093(4) 0.104(5) 0.116(6) 0.036(4) -0.058(4) -0.066(4)
N11 0.057(3) 0.057(3) 0.043(3) 0.004(2) -0.003(2) -0.020(2)
C71 0.046(3) 0.046(3) 0.038(3) 0.006(2) 0.006(2) -0.012(2)
C72 0.054(3) 0.074(4) 0.058(4) 0.000(3) -0.006(3) -0.023(3)
N12 0.218(12) 0.175(11) 0.143(12) 0.029(9) -0.056(10) -0.156(10)
C73 0.212(12) 0.198(13) 0.063(8) 0.026(8) -0.050(8) -0.163(11)
C74 0.245(14) 0.277(16) 0.073(9) 0.035(11) -0.043(10) -0.218(13)
N12A 0.066(8) 0.119(10) 0.051(8) -0.007(8) 0.007(6) -0.057(8)
C73A 0.227(19) 0.111(13) 0.061(12) -0.006(10) 0.048(13) -0.117(13)
C74A 0.30(3) 0.117(16) 0.19(2) -0.025(15) 0.15(2) -0.137(16)

loop_
_atom_type_symbol
_atom_type_description
_atom_type_scat_dispersion_real
_atom_type_scat_dispersion_imag
_atom_type_scat_source
C C 0.0033 0.0016 'International Tables Vol C Tables 4.2.6.8 and 6.1.1.4'
H H 0.0000 0.0000 'International Tables Vol C Tables 4.2.6.8 and 6.1.1.4'
F F 0.0171 0.0103 'International Tables Vol C Tables 4.2.6.8 and 6.1.1.4'
N N 0.0061 0.0033 'International Tables Vol C Tables 4.2.6.8 and 6.1.1.4'
O O 0.0106 0.0060 'International Tables Vol C Tables 4.2.6.8 and 6.1.1.4'
P P 0.1023 0.0942 'International Tables Vol C Tables 4.2.6.8 and 6.1.1.4'

loop_
_geom_angle_atom_site_label_1
_geom_angle_atom_site_label_2
_geom_angle_atom_site_label_3
_geom_angle
C1 N1 C36 119.5(4)
C5 N1 C1 120.2(4)
C5 N1 C36 119.8(4)
C8 N2 C9 119.1(4)
C8 N2 C11 120.1(5)
C9 N2 C11 120.7(5)
C19 N3 C18 120.0(4)
C23 N3 C18 119.2(4)
C23 N3 C19 120.5(4)
C26 N4 C29 118.3(5)
C27 N4 C26 120.3(4)
C27 N4 C29 121.1(5)
N6 N5 C17 117.0(9)
N7 N6 N5 172.5(13)
N6A N5A C32 120.1(16)
N7A N6A N5A 166(2)
N1 C1 H1 119.3
N1 C1 C2 121.4(5)
C2 C1 H1 119.3
C1 C2 H2 120.1
C1 C2 C3 119.8(4)
C3 C2 H2 120.1
C2 C3 C4 117.2(4)
C2 C3 C6 122.4(4)
C4 C3 C6 120.2(4)
C3 C4 H4 119.9
C5 C4 C3 120.1(4)
C5 C4 H4 119.9
N1 C5 C4 121.1(4)
N1 C5 H5 119.4
C4 C5 H5 119.4
C7 C6 C3 120.0(4)
C10 C6 C3 122.0(4)
C10 C6 C7 117.9(4)
C6 C7 H7 120.2
C8 C7 C6 119.6(5)
C8 C7 H7 120.2
N2 C8 C7 120.8(5)
N2 C8 H8 119.6
C7 C8 H8 119.6
N2 C9 H9 118.9
C10 C9 N2 122.2(5)
C10 C9 H9 118.9
C6 C10 H10 119.8
C9 C10 C6 120.3(5)
C9 C10 H10 119.8
N2 C11 H11A 109.8
N2 C11 H11B 109.8
N2 C11 C12 109.6(4)
H11A C11 H11B 108.2
C12 C11 H11A 109.8
C12 C11 H11B 109.8
C13 C12 C11 121.4(5)
C13 C12 C17 117.7(4)
C17 C12 C11 120.8(5)
C12 C13 H13 118.9
C14 C13 C12 122.2(5)
C14 C13 H13 118.9
C13 C14 H14 120.2
C13 C14 C15 119.6(5)
C15 C14 H14 120.2
C14 C15 C18 119.9(4)
C16 C15 C14 119.3(4)
C16 C15 C18 120.6(4)
C15 C16 H16 119.2
C15 C16 C17 121.5(5)
C17 C16 H16 119.2
N5 C17 H17 6.7
C12 C17 N5 118.1(6)
C12 C17 H17 120.2
C16 C17 N5 121.9(6)
C16 C17 C12 119.5(5)
C16 C17 H17 120.2
N3 C18 C15 108.4(3)
N3 C18 H18A 110.0
N3 C18 H18B 110.0
C15 C18 H18A 110.0
C15 C18 H18B 110.0
H18A C18 H18B 108.4
N3 C19 H19 119.6
N3 C19 C20 120.9(5)
C20 C19 H19 119.6
C19 C20 H20 119.4
C19 C20 C21 121.3(4)
C21 C20 H20 119.4
C20 C21 C22 116.6(4)
C20 C21 C24 122.2(4)
C22 C21 C24 121.1(4)
C21 C22 H22 120.2
C23 C22 C21 119.6(5)
C23 C22 H22 120.2
N3 C23 C22 121.1(4)
N3 C23 H23 119.4
C22 C23 H23 119.4
C25 C24 C21 121.8(5)
C25 C24 C28 117.4(4)
C28 C24 C21 120.8(4)
C24 C25 H25 119.6
C24 C25 C26 120.8(5)
C26 C25 H25 119.6
N4 C26 C25 120.6(5)
N4 C26 H26 119.7
C25 C26 H26 119.7
N4 C27 H27 119.4
N4 C27 C28 121.1(5)
C28 C27 H27 119.4
C24 C28 H28 120.2
C27 C28 C24 119.6(5)
C27 C28 H28 120.2
N4 C29 H29A 110.0
N4 C29 H29B 110.0
N4 C29 C30 108.4(4)
H29A C29 H29B 108.4
C30 C29 H29A 110.0
C30 C29 H29B 110.0
C31 C30 C29 120.1(5)
C31 C30 C35 120.3(4)
C35 C30 C29 119.3(5)
C30 C31 H31 120.1
C30 C31 C32 119.7(5)
C32 C31 H31 120.1
N5A C32 H32 16.3
C31 C32 N5A 128.9(8)
C31 C32 H32 120.1
C33 C32 N5A 109.6(8)
C33 C32 C31 119.8(5)
C33 C32 H32 120.1
C32 C33 C34 119.1(4)
C32 C33 C36 121.2(4)
C34 C33 C36 119.7(4)
C33 C34 H34 119.6
C35 C34 C33 120.7(4)
C35 C34 H34 119.6
C30 C35 H35 119.8
C34 C35 C30 120.3(5)
C34 C35 H35 119.8
N1 C36 H36A 109.9
N1 C36 H36B 109.9
C33 C36 N1 109.0(3)
C33 C36 H36A 109.9
C33 C36 H36B 109.9
H36A C36 H36B 108.3
C37 O1 C43 116.8(4)
C45 O2 C44 111.0(3)
C46 O3 C47 112.8(3)
C49 O4 C48 111.5(3)
C51 O5 C50 117.2(4)
C54 O6 C57 118.9(4)
C58 O7 C59 113.3(5)
C60 O8 C61 109.2(5)
C62 O9 C63 111.7(4)
C40 O10 C64 116.0(4)
O1 C37 C38 115.2(4)
O1 C37 C42 124.9(5)
C42 C37 C38 119.9(5)
C37 C38 H38 119.8
C39 C38 C37 120.5(5)
C39 C38 H38 119.8
C38 C39 H39 119.9
C38 C39 C40 120.2(5)
C40 C39 H39 119.9
O10 C40 C39 125.1(5)
O10 C40 C41 116.2(4)
C41 C40 C39 118.7(5)
C40 C41 H41 119.3
C40 C41 C42 121.4(5)
C42 C41 H41 119.3
C37 C42 C41 119.3(5)
C37 C42 H42 120.3
C41 C42 H42 120.3
O1 C43 H43A 110.3
O1 C43 H43B 110.3
O1 C43 C44 107.1(4)
H43A C43 H43B 108.6
C44 C43 H43A 110.3
C44 C43 H43B 110.3
O2 C44 C43 109.2(4)
O2 C44 H44A 109.8
O2 C44 H44B 109.8
C43 C44 H44A 109.8
C43 C44 H44B 109.8
H44A C44 H44B 108.3
O2 C45 H45A 110.0
O2 C45 H45B 110.0
O2 C45 C46 108.6(4)
H45A C45 H45B 108.4
C46 C45 H45A 110.0
C46 C45 H45B 110.0
O3 C46 C45 108.2(4)
O3 C46 H46A 110.1
O3 C46 H46B 110.1
C45 C46 H46A 110.1
C45 C46 H46B 110.1
H46A C46 H46B 108.4
O3 C47 H47A 108.8
O3 C47 H47B 108.8
O3 C47 C48 113.9(4)
H47A C47 H47B 107.7
C48 C47 H47A 108.8
C48 C47 H47B 108.8
O4 C48 C47 109.8(3)
O4 C48 H48A 109.7
O4 C48 H48B 109.7
C47 C48 H48A 109.7
C47 C48 H48B 109.7
H48A C48 H48B 108.2
O4 C49 H49A 109.4
O4 C49 H49B 109.4
O4 C49 C50 111.0(4)
H49A C49 H49B 108.0
C50 C49 H49A 109.4
C50 C49 H49B 109.4
O5 C50 C49 109.0(4)
O5 C50 H50A 109.9
O5 C50 H50B 109.9
C49 C50 H50A 109.9
C49 C50 H50B 109.9
H50A C50 H50B 108.3
O5 C51 C52 114.7(4)
O5 C51 C56 125.2(5)
C56 C51 C52 120.1(5)
C51 C52 H52 120.2
C53 C52 C51 119.6(5)
C53 C52 H52 120.2
C52 C53 H53 119.4
C52 C53 C54 121.2(5)
C54 C53 H53 119.4
C53 C54 O6 116.1(5)
C53 C54 C55 119.5(5)
C55 C54 O6 124.4(5)
C54 C55 H55 120.0
C56 C55 C54 120.0(5)
C56 C55 H55 120.0
C51 C56 C55 119.5(5)
C51 C56 H56 120.3
C55 C56 H56 120.3
O6 C57 H57A 109.7
O6 C57 H57B 109.7
O6 C57 C58 110.0(5)
H57A C57 H57B 108.2
C58 C57 H57A 109.7
C58 C57 H57B 109.7
O7 C58 C57 108.6(5)
O7 C58 H58A 110.0
O7 C58 H58B 110.0
C57 C58 H58A 110.0
C57 C58 H58B 110.0
H58A C58 H58B 108.3
O7 C59 H59A 108.9
O7 C59 H59B 108.9
O7 C59 C60 113.4(5)
H59A C59 H59B 107.7
C60 C59 H59A 108.9
C60 C59 H59B 108.9
O8 C60 C59 109.7(5)
O8 C60 H60A 109.7
O8 C60 H60B 109.7
C59 C60 H60A 109.7
C59 C60 H60B 109.7
H60A C60 H60B 108.2
O8 C61 H61A 109.1
O8 C61 H61B 109.1
O8 C61 C62 112.5(5)
H61A C61 H61B 107.8
C62 C61 H61A 109.1
C62 C61 H61B 109.1
O9 C62 C61 109.3(5)
O9 C62 H62A 109.8
O9 C62 H62B 109.8
C61 C62 H62A 109.8
C61 C62 H62B 109.8
H62A C62 H62B 108.3
O9 C63 H63A 109.6
O9 C63 H63B 109.6
O9 C63 C64 110.2(4)
H63A C63 H63B 108.1
C64 C63 H63A 109.6
C64 C63 H63B 109.6
O10 C64 C63 108.1(5)
O10 C64 H64A 110.1
O10 C64 H64B 110.1
C63 C64 H64A 110.1
C63 C64 H64B 110.1
H64A C64 H64B 108.4
F1 P1 F2 179.8(4)
F1 P1 F3 91.3(3)
F1 P1 F4 92.4(3)
F1 P1 F6 89.4(3)
F3 P1 F2 88.8(3)
F3 P1 F4 88.7(2)
F4 P1 F2 87.5(3)
F5 P1 F1 92.8(3)
F5 P1 F2 87.1(3)
F5 P1 F3 175.9(3)
F5 P1 F4 90.7(2)
F5 P1 F6 89.5(3)
F6 P1 F2 90.8(3)
F6 P1 F3 91.0(2)
F6 P1 F4 178.2(3)
F7 P2 F9 89.8(3)
F7 P2 F12 89.2(3)
F7 P2 F8A 171.8(11)
F7 P2 F9A 107.1(6)
F7 P2 F10A 109.4(6)
F7 P2 F11A 91.0(7)
F8 P2 F7 175.6(5)
F8 P2 F9 91.5(5)
F8 P2 F10 96.7(5)
F8 P2 F11 92.1(5)
F8 P2 F12 86.6(5)
F8 P2 F7A 141.9(8)
F8 P2 F8A 5.5(16)
F8 P2 F9A 76.1(7)
F8 P2 F10A 74.0(7)
F8 P2 F11A 86.5(8)
F8 P2 F12A 92.6(8)
F9 P2 F12 89.1(3)
F9 P2 F9A 33.4(6)
F9 P2 F10A 110.3(6)
F9 P2 F11A 162.3(6)
F10 P2 F7 87.5(3)
F10 P2 F9 90.1(3)
F10 P2 F11 90.1(3)
F10 P2 F12 176.6(3)
F10 P2 F7A 45.6(6)
F10 P2 F8A 97.1(12)
F10 P2 F9A 63.3(6)
F10 P2 F10A 30.4(5)
F10 P2 F11A 107.6(6)
F10 P2 F12A 160.5(7)
F11 P2 F7 86.6(3)
F11 P2 F9 176.4(3)
F11 P2 F12 90.6(3)
F11 P2 F8A 86.6(12)
F11 P2 F9A 148.7(7)
F11 P2 F10A 71.3(6)
F11 P2 F11A 18.0(6)
F11 P2 F12A 106.7(7)
F12 P2 F10A 152.6(6)
F12 P2 F11A 73.3(6)
F7A P2 F7 42.1(6)
F7A P2 F9 93.2(6)
F7A P2 F11 84.4(6)
F7A P2 F12 131.2(7)
F7A P2 F8A 141.4(13)
F7A P2 F9A 87.5(8)
F7A P2 F10A 68.9(8)
F7A P2 F11A 99.3(8)
F7A P2 F12A 124.8(9)
F8A P2 F9 97.0(12)
F8A P2 F12 86.3(12)
F8A P2 F9A 81.1(12)
F8A P2 F10A 72.6(13)
F8A P2 F11A 81.1(13)
F9A P2 F12 117.0(6)
F9A P2 F10A 77.5(8)
F9A P2 F11A 158.8(9)
F11A P2 F10A 86.1(8)
F12A P2 F7 83.8(7)
F12A P2 F9 72.5(7)
F12A P2 F12 17.4(7)
F12A P2 F8A 93.7(14)
F12A P2 F9A 102.8(9)
F12A P2 F10A 166.2(8)
F12A P2 F11A 89.9(9)
F13 P3 F14 174.4(3)
F13 P3 F15 88.8(5)
F13 P3 F18 102.4(5)
F13 P3 F15A 89.6(6)
F13 P3 F16A 81.7(4)
F14 P3 F15 92.5(5)
F14 P3 F18 83.2(4)
F14 P3 F15A 86.4(6)
F14 P3 F16A 93.7(4)
F15 P3 F18 87.5(5)
F15 P3 F15A 60.3(6)
F15 P3 F16A 138.8(5)
F16 P3 F13 89.2(5)
F16 P3 F14 85.5(5)
F16 P3 F15 82.6(6)
F16 P3 F17 98.9(6)
F16 P3 F18 164.6(6)
F16 P3 F15A 22.3(7)
F16 P3 F16A 57.5(6)
F17 P3 F13 97.6(4)
F17 P3 F14 81.2(4)
F17 P3 F15 173.3(5)
F17 P3 F18 89.6(6)
F17 P3 F15A 120.9(7)
F17 P3 F16A 44.5(4)
F18 P3 F16A 133.6(6)
F15A P3 F18 145.6(7)
F15A P3 F16A 79.6(6)
F17A P3 F13 86.0(4)
F17A P3 F14 96.7(4)
F17A P3 F15 137.2(6)
F17A P3 F16 139.7(7)
F17A P3 F17 42.6(5)
F17A P3 F18 52.5(6)
F17A P3 F15A 161.7(7)
F17A P3 F16A 82.2(6)
F18A P3 F13 92.2(7)
F18A P3 F14 91.3(7)
F18A P3 F15 25.2(6)
F18A P3 F16 107.5(7)
F18A P3 F17 151.9(7)
F18A P3 F18 62.5(7)
F18A P3 F15A 85.2(7)
F18A P3 F16A 163.7(6)
F18A P3 F17A 112.6(8)
F19 P4 F20 175.5(3)
F19 P4 F21 87.5(3)
F19 P4 F22 88.5(3)
F19 P4 F24 89.8(2)
F20 P4 F22 92.9(2)
F21 P4 F20 88.2(3)
F21 P4 F22 89.2(2)
F21 P4 F24 89.8(2)
F23 P4 F19 96.5(3)
F23 P4 F20 87.7(3)
F23 P4 F21 175.9(3)
F23 P4 F22 91.7(2)
F23 P4 F24 89.4(2)
F24 P4 F20 88.7(2)
F24 P4 F22 178.1(2)
N8 C65 C66 177.8(11)
C65 C66 H66A 109.5
C65 C66 H66B 109.5
C65 C66 H66C 109.5
N9 C67 C68 176.5(8)
C67 C68 H68A 109.5
C67 C68 H68B 109.5
C67 C68 H68C 109.5
H68A C68 H68B 109.5
H68A C68 H68C 109.5
H68B C68 H68C 109.5
N10 C69 C70 175.8(6)
C69 C70 H70A 109.5
C69 C70 H70B 109.5
C69 C70 H70C 109.5
H70A C70 H70B 109.5
H70A C70 H70C 109.5
H70B C70 H70C 109.5
N11 C71 C72 178.5(6)
C71 C72 H72A 109.5
C71 C72 H72B 109.5
C71 C72 H72C 109.5
H72A C72 H72B 109.5
H72A C72 H72C 109.5
H72B C72 H72C 109.5
N12 C73 C74 174(2)
C73 C74 H74A 109.5
C73 C74 H74B 109.5
C73 C74 H74C 109.5
H74A C74 H74B 109.5
H74A C74 H74C 109.5
H74B C74 H74C 109.5
N12A C73A C74A 160(2)
C73A C74A H74D 109.5
C73A C74A H74E 109.5
C73A C74A H74F 109.5
H74D C74A H74E 109.5
H74D C74A H74F 109.5
H74E C74A H74F 109.5

loop_
_geom_bond_atom_site_label_1
_geom_bond_atom_site_label_2
_geom_bond_distance
N1 C1 1.342(6)
N1 C5 1.331(6)
N1 C36 1.498(6)
N2 C8 1.337(6)
N2 C9 1.355(6)
N2 C11 1.479(6)
N3 C18 1.488(6)
N3 C19 1.333(6)
N3 C23 1.321(6)
N4 C26 1.335(8)
N4 C27 1.322(7)
N4 C29 1.473(6)
N5 N6 1.268(13)
N5 C17 1.483(11)
N6 N7 1.112(12)
N5A N6A 1.24(2)
N5A C32 1.615(18)
N6A N7A 1.20(2)
C1 H1 0.9500
C1 C2 1.361(7)
C2 H2 0.9500
C2 C3 1.385(6)
C3 C4 1.409(6)
C3 C6 1.487(6)
C4 H4 0.9500
C4 C5 1.352(6)
C5 H5 0.9500
C6 C7 1.395(6)
C6 C10 1.371(6)
C7 H7 0.9500
C7 C8 1.384(6)
C8 H8 0.9500
C9 H9 0.9500
C9 C10 1.343(7)
C10 H10 0.9500
C11 H11A 0.9900
C11 H11B 0.9900
C11 C12 1.499(7)
C12 C13 1.376(7)
C12 C17 1.416(7)
C13 H13 0.9500
C13 C14 1.371(7)
C14 H14 0.9500
C14 C15 1.386(7)
C15 C16 1.371(7)
C15 C18 1.520(6)
C16 H16 0.9500
C16 C17 1.374(7)
C17 H17 0.9500
C18 H18A 0.9900
C18 H18B 0.9900
C19 H19 0.9500
C19 C20 1.364(7)
C20 H20 0.9500
C20 C21 1.379(7)
C21 C22 1.399(6)
C21 C24 1.481(6)
C22 H22 0.9500
C22 C23 1.389(6)
C23 H23 0.9500
C24 C25 1.369(6)
C24 C28 1.388(7)
C25 H25 0.9500
C25 C26 1.370(7)
C26 H26 0.9500
C27 H27 0.9500
C27 C28 1.384(7)
C28 H28 0.9500
C29 H29A 0.9900
C29 H29B 0.9900
C29 C30 1.519(7)
C30 C31 1.365(8)
C30 C35 1.380(7)
C31 H31 0.9500
C31 C32 1.419(8)
C32 H32 0.9500
C32 C33 1.382(7)
C33 C34 1.388(6)
C33 C36 1.494(6)
C34 H34 0.9500
C34 C35 1.376(6)
C35 H35 0.9500
C36 H36A 0.9900
C36 H36B 0.9900
O1 C37 1.377(6)
O1 C43 1.427(7)
O2 C44 1.413(5)
O2 C45 1.409(6)
O3 C46 1.435(5)
O3 C47 1.437(5)
O4 C48 1.423(5)
O4 C49 1.423(5)
O5 C50 1.426(6)
O5 C51 1.369(6)
O6 C54 1.400(6)
O6 C57 1.426(7)
O7 C58 1.388(8)
O7 C59 1.410(7)
O8 C60 1.404(7)
O8 C61 1.448(8)
O9 C62 1.412(7)
O9 C63 1.416(7)
O10 C40 1.365(6)
O10 C64 1.419(7)
C37 C38 1.389(7)
C37 C42 1.378(6)
C38 H38 0.9500
C38 C39 1.359(7)
C39 H39 0.9500
C39 C40 1.405(7)
C40 C41 1.373(7)
C41 H41 0.9500
C41 C42 1.381(7)
C42 H42 0.9500
C43 H43A 0.9900
C43 H43B 0.9900
C43 C44 1.487(7)
C44 H44A 0.9900
C44 H44B 0.9900
C45 H45A 0.9900
C45 H45B 0.9900
C45 C46 1.511(6)
C46 H46A 0.9900
C46 H46B 0.9900
C47 H47A 0.9900
C47 H47B 0.9900
C47 C48 1.504(6)
C48 H48A 0.9900
C48 H48B 0.9900
C49 H49A 0.9900
C49 H49B 0.9900
C49 C50 1.487(7)
C50 H50A 0.9900
C50 H50B 0.9900
C51 C52 1.395(7)
C51 C56 1.381(7)
C52 H52 0.9500
C52 C53 1.358(7)
C53 H53 0.9500
C53 C54 1.375(7)
C54 C55 1.387(8)
C55 H55 0.9500
C55 C56 1.386(7)
C56 H56 0.9500
C57 H57A 0.9900
C57 H57B 0.9900
C57 C58 1.482(8)
C58 H58A 0.9900
C58 H58B 0.9900
C59 H59A 0.9900
C59 H59B 0.9900
C59 C60 1.441(10)
C60 H60A 0.9900
C60 H60B 0.9900
C61 H61A 0.9900
C61 H61B 0.9900
C61 C62 1.459(9)
C62 H62A 0.9900
C62 H62B 0.9900
C63 H63A 0.9900
C63 H63B 0.9900
C63 C64 1.484(8)
C64 H64A 0.9900
C64 H64B 0.9900
P1 F1 1.546(5)
P1 F2 1.622(5)
P1 F3 1.576(4)
P1 F4 1.588(4)
P1 F5 1.546(5)
P1 F6 1.573(4)
P2 F7 1.594(5)
P2 F8 1.555(6)
P2 F9 1.608(6)
P2 F10 1.558(6)
P2 F11 1.589(6)
P2 F12 1.645(6)
P2 F7A 1.578(11)
P2 F8A 1.602(14)
P2 F9A 1.629(11)
P2 F10A 1.721(11)
P2 F11A 1.647(12)
P2 F12A 1.590(12)
P3 F13 1.569(4)
P3 F14 1.576(4)
P3 F15 1.612(9)
P3 F16 1.529(8)
P3 F17 1.535(7)
P3 F18 1.671(7)
P3 F15A 1.630(10)
P3 F16A 1.726(8)
P3 F17A 1.521(7)
P3 F18A 1.504(9)
P4 F19 1.565(5)
P4 F20 1.599(5)
P4 F21 1.566(4)
P4 F22 1.625(4)
P4 F23 1.556(4)
P4 F24 1.589(4)
N8 C65 1.101(10)
C65 C66 1.447(11)
C66 H66A 0.9800
C66 H66B 0.9800
C66 H66C 0.9800
N9 C67 1.155(9)
C67 C68 1.449(10)
C68 H68A 0.9800
C68 H68B 0.9800
C68 H68C 0.9800
N10 C69 1.124(7)
C69 C70 1.460(8)
C70 H70A 0.9800
C70 H70B 0.9800
C70 H70C 0.9800
N11 C71 1.132(7)
C71 C72 1.461(8)
C72 H72A 0.9800
C72 H72B 0.9800
C72 H72C 0.9800
N12 C73 1.100(18)
C73 C74 1.25(2)
C74 H74A 0.9800
C74 H74B 0.9800
C74 H74C 0.9800
N12A C73A 1.143(14)
C73A C74A 1.467(16)
C74A H74D 0.9800
C74A H74E 0.9800
C74A H74F 0.9800

loop_
_geom_torsion_atom_site_label_1
_geom_torsion_atom_site_label_2
_geom_torsion_atom_site_label_3
_geom_torsion_atom_site_label_4
_geom_torsion
N1 C1 C2 C3 -0.9(8)
N2 C9 C10 C6 2.1(7)
N2 C11 C12 C13 93.4(6)
N2 C11 C12 C17 -83.8(6)
N3 C19 C20 C21 -1.6(7)
N4 C27 C28 C24 -0.4(6)
N4 C29 C30 C31 87.9(6)
N4 C29 C30 C35 -86.1(6)
N6 N5 C17 C12 179.0(8)
N6 N5 C17 C16 6.4(13)
N5A C32 C33 C34 -169.5(8)
N5A C32 C33 C36 8.3(9)
N6A N5A C32 C31 3(2)
N6A N5A C32 C33 167.8(15)
C1 N1 C5 C4 -3.5(6)
C1 N1 C36 C33 91.4(5)
C1 C2 C3 C4 -3.5(6)
C1 C2 C3 C6 171.5(4)
C2 C3 C4 C5 4.5(6)
C2 C3 C6 C7 -13.7(6)
C2 C3 C6 C10 169.0(4)
C3 C4 C5 N1 -1.1(6)
C3 C6 C7 C8 -174.9(4)
C3 C6 C10 C9 173.6(4)
C4 C3 C6 C7 161.2(4)
C4 C3 C6 C10 -16.2(5)
C5 N1 C1 C2 4.6(7)
C5 N1 C36 C33 -80.9(5)
C6 C3 C4 C5 -170.6(4)
C6 C7 C8 N2 0.6(6)
C7 C6 C10 C9 -3.8(6)
C8 N2 C9 C10 1.1(7)
C8 N2 C11 C12 -86.6(5)
C9 N2 C8 C7 -2.4(6)
C9 N2 C11 C12 89.0(6)
C10 C6 C7 C8 2.5(6)
C11 N2 C8 C7 173.3(4)
C11 N2 C9 C10 -174.5(4)
C11 C12 C13 C14 -173.5(4)
C11 C12 C17 N5 0.2(8)
C11 C12 C17 C16 173.0(4)
C12 C13 C14 C15 -0.1(7)
C13 C12 C17 N5 -177.0(6)
C13 C12 C17 C16 -4.3(7)
C13 C14 C15 C16 -3.1(7)
C13 C14 C15 C18 171.0(4)
C14 C15 C16 C17 2.5(7)
C14 C15 C18 N3 -86.7(5)
C15 C16 C17 N5 173.7(6)
C15 C16 C17 C12 1.2(7)
C16 C15 C18 N3 87.3(5)
C17 N5 N6 N7 153(10)
C17 C12 C13 C14 3.7(7)
C18 N3 C19 C20 172.1(4)
C18 N3 C23 C22 -171.4(4)
C18 C15 C16 C17 -171.6(4)
C19 N3 C18 C15 -89.9(5)
C19 N3 C23 C22 2.2(7)
C19 C20 C21 C22 3.5(6)
C19 C20 C21 C24 -172.3(4)
C20 C21 C22 C23 -2.7(6)
C20 C21 C24 C25 -8.5(6)
C20 C21 C24 C28 168.8(4)
C21 C22 C23 N3 -0.1(7)
C21 C24 C25 C26 173.5(4)
C21 C24 C28 C27 -174.1(4)
C22 C21 C24 C25 175.8(4)
C22 C21 C24 C28 -6.8(6)
C23 N3 C18 C15 83.8(5)
C23 N3 C19 C20 -1.4(7)
C24 C21 C22 C23 173.1(4)
C24 C25 C26 N4 1.5(7)
C25 C24 C28 C27 3.4(6)
C26 N4 C27 C28 -2.1(6)
C26 N4 C29 C30 92.8(6)
C27 N4 C26 C25 1.6(7)
C27 N4 C29 C30 -81.7(6)
C28 C24 C25 C26 -3.9(6)
C29 N4 C26 C25 -173.0(4)
C29 N4 C27 C28 172.3(4)
C29 C30 C31 C32 -174.3(5)
C29 C30 C35 C34 174.9(4)
C30 C31 C32 N5A 164.9(9)
C30 C31 C32 C33 1.5(8)
C31 C30 C35 C34 0.9(7)
C31 C32 C33 C34 -3.2(7)
C31 C32 C33 C36 174.5(4)
C32 N5A N6A N7A -173(8)
C32 C33 C34 C35 3.8(7)
C32 C33 C36 N1 -87.7(5)
C33 C34 C35 C30 -2.7(7)
C34 C33 C36 N1 90.1(5)
C35 C30 C31 C32 -0.4(8)
C36 N1 C1 C2 -167.7(4)
C36 N1 C5 C4 168.8(4)
C36 C33 C34 C35 -174.0(4)
O1 C37 C38 C39 179.6(4)
O1 C37 C42 C41 -179.8(4)
O1 C43 C44 O2 -70.5(5)
O2 C45 C46 O3 66.4(5)
O3 C47 C48 O4 52.9(5)
O4 C49 C50 O5 65.2(5)
O5 C51 C52 C53 178.0(4)
O5 C51 C56 C55 -178.0(4)
O6 C54 C55 C56 179.6(4)
O6 C57 C58 O7 -59.2(6)
O7 C59 C60 O8 -73.1(6)
O8 C61 C62 O9 69.0(7)
O9 C63 C64 O10 -73.0(6)
O10 C40 C41 C42 -179.5(4)
C37 O1 C43 C44 178.6(3)
C37 C38 C39 C40 0.5(6)
C38 C37 C42 C41 0.8(6)
C38 C39 C40 O10 179.3(4)
C38 C39 C40 C41 0.0(6)
C39 C40 C41 C42 -0.1(6)
C40 O10 C64 C63 174.9(4)
C40 C41 C42 C37 -0.3(6)
C42 C37 C38 C39 -0.9(6)
C43 O1 C37 C38 -178.1(4)
C43 O1 C37 C42 2.4(6)
C44 O2 C45 C46 170.8(4)
C45 O2 C44 C43 179.7(5)
C46 O3 C47 C48 54.2(5)
C47 O3 C46 C45 171.4(4)
C48 O4 C49 C50 169.7(4)
C49 O4 C48 C47 -173.4(4)
C50 O5 C51 C52 175.2(4)
C50 O5 C51 C56 -5.6(6)
C51 O5 C50 C49 176.2(3)
C51 C52 C53 C54 0.7(6)
C52 C51 C56 C55 1.2(6)
C52 C53 C54 O6 -179.7(4)
C52 C53 C54 C55 -0.1(6)
C53 C54 C55 C56 0.0(6)
C54 O6 C57 C58 169.6(4)
C54 C55 C56 C51 -0.6(6)
C56 C51 C52 C53 -1.2(6)
C57 O6 C54 C53 -168.3(4)
C57 O6 C54 C55 12.1(6)
C58 O7 C59 C60 -157.5(5)
C59 O7 C58 C57 -179.3(5)
C60 O8 C61 C62 179.7(5)
C61 O8 C60 C59 179.6(5)
C62 O9 C63 C64 -175.8(5)
C63 O9 C62 C61 170.5(5)
C64 O10 C40 C39 -2.0(6)
C64 O10 C40 C41 177.3(4)
